data_7157588
loop_
_publ_author_name
'Ren, Panlong'
'Miao, Xinyu'
'Tang, Ting'
'Wu, Yueting'
'Wang, Jing'
'Zeng, Ying'
'Li, Yun'
'Gao, Kun'
'Yang, Yan-Long'

_publ_section_title
;
 Construction of a meroterpenoid-like compound collection by
 precursor-assisted biosynthesis.
;
_journal_issue 30
_journal_name_full 'Organic &amp; biomolecular chemistry'
_journal_page_first 5850
_journal_page_last 5856
_journal_paper_doi 10.1039/d0ob01235a
_journal_volume 18
_journal_year 2020
_chemical_formula_moiety 'C16 H20 O4, H2 O'
_chemical_formula_sum 'C16 H22 O5'
_chemical_formula_weight 294.33
_space_group_crystal_system orthorhombic
_space_group_IT_number 54
_space_group_name_Hall '-P 2a 2ac'
_space_group_name_H-M_alt 'P c c a'
_atom_sites_solution_hydrogens mixed
_atom_sites_solution_primary direct
_audit_creation_date 2019-12-11
_audit_creation_method
;
Olex2 1.2
(compiled 2018.05.29 svn.r3508 for OlexSys, GUI svn.r5506)
;
_audit_update_record
;
2020-04-18 deposited with the CCDC.	2020-07-10 downloaded from the CCDC.
;
_cell_angle_alpha 90
_cell_angle_beta 90
_cell_angle_gamma 90
_cell_formula_units_Z 8
_cell_length_a 32.6901(5)
_cell_length_b 12.36143(17)
_cell_length_c 7.35394(11)
_cell_measurement_reflns_used 8065
_cell_measurement_temperature 294.04(10)
_cell_measurement_theta_max 69.5770
_cell_measurement_theta_min 7.4840
_cell_volume 2971.70(8)
_computing_cell_refinement 'CrysAlisPro 1.171.38.43f (Rigaku OD, 2015)'
_computing_data_collection 'CrysAlisPro 1.171.38.43f (Rigaku OD, 2015)'
_computing_data_reduction 'CrysAlisPro 1.171.38.43f (Rigaku OD, 2015)'
_computing_molecular_graphics 'Olex2 (Dolomanov et al., 2009)'
_computing_publication_material 'Olex2 (Dolomanov et al., 2009)'
_computing_structure_refinement 'ShelXL (Sheldrick, 2015)'
_computing_structure_solution 'ShelXS (Sheldrick, 2008)'
_diffrn_ambient_environment air
_diffrn_ambient_temperature 294.04(10)
_diffrn_detector 'CCD plate'
_diffrn_detector_area_resol_mean 16.0733
_diffrn_detector_type Eos
_diffrn_measured_fraction_theta_full 1.000
_diffrn_measured_fraction_theta_max 1.000
_diffrn_measurement_details
;
List of Runs (angles in degrees, time in seconds):

  # Type    Start    End  Width  t~exp~   \w     \q     \k     \f   Frames
#--------------------------------------------------------------------------
  1  \w    -21.00  69.00   1.00    1.00    --    0.00  57.00 -90.00   90
  2  \w    -21.00  69.00   1.00    1.00    --    0.00  57.00   0.00   90
  3  \w     24.00 124.00   1.00    2.00    --   54.00  77.00  30.00  100
  4  \w    -15.00  75.00   1.00    2.00    --   54.00 -57.00 -30.00   90
  5  \w     33.00 123.00   1.00    2.00    --   54.00  57.00-180.00   90
  6  \w    -16.00  84.00   1.00    2.00    --   54.00 -77.00 -90.00  100
  7  \w     36.00 116.00   1.00    3.00    --  108.00-111.00 150.00   80
  8  \w     35.00 178.00   1.00    3.00    --  108.00 -12.00   0.00  143
  9  \w     36.00 146.00   1.00    3.00    --  108.00 -91.00   0.00  110
 10  \w     38.00 130.00   1.00    3.00    --  108.00 -50.00 -30.00   92
 11  \w     35.00 142.00   1.00    3.00    --  108.00 -25.00 -90.00  107
 12  \w    -55.00   1.00   1.00    1.00    --    0.00 121.00 135.00   56
 13  \w     77.00 123.00   1.00    2.00    --   54.00 153.00 -65.00   46
 14  \w     33.00 123.00   1.00    2.00    --   54.00  57.00 -60.00   90
 15  \w     36.00 119.00   1.00    3.00    --  108.00-119.00 -39.00   83
 16  \w     38.00 130.00   1.00    3.00    --  108.00 -50.00 120.00   92
 17  \w     74.00 178.00   1.00    3.00    --  108.00  25.00-180.00  104
 18  \w     74.00 178.00   1.00    3.00    --  108.00  25.00  90.00  104
 19  \w    -70.00  30.00   1.00    1.00    --    0.00 -77.00 -60.00  100
 20  \w     24.00 124.00   1.00    2.00    --   54.00  77.00-120.00  100
 21  \w     33.00 123.00   1.00    2.00    --   54.00  57.00 120.00   90
 22  \w     74.00 101.00   1.00    3.00    --  108.00  25.00 -90.00   27
 23  \w     78.00 178.00   1.00    3.00    --  108.00  77.00  90.00  100
 24  \w     74.00 178.00   1.00    3.00    --  108.00  25.00   0.00  104
;
_diffrn_measurement_device 'four-circle diffractometer'
_diffrn_measurement_device_type 'SuperNova, Dual, Cu at zero, Eos'
_diffrn_measurement_method '\w scans'
_diffrn_orient_matrix_type 'CrysAlisPro convention (1999,Acta A55,543-557)'
_diffrn_orient_matrix_UB_11 -0.0467156000
_diffrn_orient_matrix_UB_12 0.0071642000
_diffrn_orient_matrix_UB_13 0.0246830000
_diffrn_orient_matrix_UB_21 -0.0020219000
_diffrn_orient_matrix_UB_22 -0.1235702000
_diffrn_orient_matrix_UB_23 0.0259904000
_diffrn_orient_matrix_UB_31 0.0058325000
_diffrn_orient_matrix_UB_32 0.0146367000
_diffrn_orient_matrix_UB_33 0.2063998000
_diffrn_radiation_monochromator mirror
_diffrn_radiation_probe x-ray
_diffrn_radiation_type CuK\a
_diffrn_radiation_wavelength 1.54184
_diffrn_reflns_av_R_equivalents 0.0343
_diffrn_reflns_av_unetI/netI 0.0176
_diffrn_reflns_Laue_measured_fraction_full 1.000
_diffrn_reflns_Laue_measured_fraction_max 1.000
_diffrn_reflns_limit_h_max 38
_diffrn_reflns_limit_h_min -38
_diffrn_reflns_limit_k_max 14
_diffrn_reflns_limit_k_min -14
_diffrn_reflns_limit_l_max 8
_diffrn_reflns_limit_l_min -7
_diffrn_reflns_number 24301
_diffrn_reflns_point_group_measured_fraction_full 1.000
_diffrn_reflns_point_group_measured_fraction_max 1.000
_diffrn_reflns_theta_full 66.581
_diffrn_reflns_theta_max 66.581
_diffrn_reflns_theta_min 3.576
_diffrn_source 'micro-focus sealed X-ray tube'
_diffrn_source_type 'SuperNova (Cu) X-ray Source'
_exptl_absorpt_coefficient_mu 0.800
_exptl_absorpt_correction_T_max 1.00000
_exptl_absorpt_correction_T_min 0.49829
_exptl_absorpt_correction_type multi-scan
_exptl_absorpt_process_details
;
CrysAlisPro 1.171.38.43f (Rigaku Oxford Diffraction, 2015)
Empirical absorption correction using spherical harmonics,
 implemented in SCALE3 ABSPACK scaling algorithm.
;
_exptl_crystal_colour 'clear light yellow'
_exptl_crystal_colour_lustre clear
_exptl_crystal_colour_modifier light
_exptl_crystal_colour_primary yellow
_exptl_crystal_density_diffrn 1.316
_exptl_crystal_description block
_exptl_crystal_F_000 1264
_exptl_crystal_size_max 0.19
_exptl_crystal_size_mid 0.15
_exptl_crystal_size_min 0.12
_refine_diff_density_max 0.219
_refine_diff_density_min -0.189
_refine_diff_density_rms 0.037
_refine_ls_extinction_method none
_refine_ls_goodness_of_fit_ref 1.028
_refine_ls_hydrogen_treatment constr
_refine_ls_matrix_type full
_refine_ls_number_parameters 202
_refine_ls_number_reflns 2633
_refine_ls_number_restraints 0
_refine_ls_restrained_S_all 1.028
_refine_ls_R_factor_all 0.0445
_refine_ls_R_factor_gt 0.0396
_refine_ls_shift/su_max 0.000
_refine_ls_shift/su_mean 0.000
_refine_ls_structure_factor_coef Fsqd
_refine_ls_weighting_details 'w=1/[\s^2^(Fo^2^)+(0.0548P)^2^+1.0401P] where P=(Fo^2^+2Fc^2^)/3'
_refine_ls_weighting_scheme calc
_refine_ls_wR_factor_gt 0.1035
_refine_ls_wR_factor_ref 0.1081
_reflns_Friedel_coverage 0.000
_reflns_number_gt 2312
_reflns_number_total 2633
_reflns_threshold_expression 'I > 2\s(I)'
_cod_data_source_file d0ob01235a2.cif
_cod_data_source_block renpl_1204
_cod_depositor_comments
;Adding full bibliography for 7157587--7157591.cif.

 Adding full bibliography for 7157587--7157591.cif.
;
_cod_original_cell_volume 2971.70(7)
_cod_database_code 7157588
_shelx_shelxl_version_number 2018/3
_chemical_oxdiff_usercomment 'nature product'
_shelx_space_group_comment
;
The symmetry employed for this shelxl refinement is uniquely defined
by the following loop, which should always be used as a source of
symmetry information in preference to the above space-group names.
They are only intended as comments.
;
_reflns_odcompleteness_completeness 99.94
_reflns_odcompleteness_iscentric 1
_reflns_odcompleteness_theta 66.97
_olex2_refinement_description
;
1. Fixed Uiso
 At 1.2 times of:
  All C(H) groups, All C(H,H) groups
 At 1.5 times of:
  All C(H,H,H) groups, All O(H) groups, All O(H,H) groups
2. Others
 Fixed Sof: H1A(0.5) H1B(0.5) H2A(0.5) H2B(0.5)
3.a Free rotating group:
 O1(H1A,H1B), O2(H2A,H2B)
3.b Ternary CH refined with riding coordinates:
 C6BA(H6BA), C4AA(H4AA), C6AA(H6AA)
3.c Secondary CH2 refined with riding coordinates:
 C7AA(H7AA,H7AB), C21(H21A,H21B)
3.d Aromatic/amide H refined with riding coordinates:
 C1AA(H1AA), C2AA(H2AA)
3.e Idealised Me refined as rotating group:
 C9AA(H9AA,H9AB,H9AC), C0BA(H0BA,H0BB,H0BC), C22(H22A,H22B,H22C)
3.f Idealised tetrahedral OH refined as rotating group:
 O1BA(H1BA), O3BA(H3BA)
;
_olex2_date_sample_data_collection 2019-12-04
_olex2_submission_special_instructions 'No special instructions were received'
_oxdiff_exptl_absorpt_empirical_details
;
Empirical correction (ABSPACK) includes:
- Absorption correction using spherical harmonics
- Frame scaling
;
_oxdiff_exptl_absorpt_empirical_full_max 1.553
_oxdiff_exptl_absorpt_empirical_full_min 0.537

loop_
_space_group_symop_operation_xyz
'x, y, z'
'-x+1/2, -y, z'
'x+1/2, -y, -z+1/2'
'-x, y, -z+1/2'
'-x, -y, -z'
'x-1/2, y, -z'
'-x-1/2, y, z-1/2'
'x, -y, z-1/2'

loop_
_atom_site_label
_atom_site_type_symbol
_atom_site_fract_x
_atom_site_fract_y
_atom_site_fract_z
_atom_site_U_iso_or_equiv
_atom_site_adp_type
_atom_site_occupancy
_atom_site_site_symmetry_order
_atom_site_calc_flag
_atom_site_refinement_flags_posn
_atom_site_refinement_flags_adp
_atom_site_refinement_flags_occupancy
_atom_site_disorder_assembly
_atom_site_disorder_group
O1BA O 0.45780(3) 0.39182(10) 0.07864(16) 0.0445(3) Uani 1 1 d . . . . .
H1BA H 0.468118 0.441881 0.135624 0.067 Uiso 1 1 calc GR . . . .
O2BA O 0.41905(3) 0.07869(8) -0.26754(16) 0.0442(3) Uani 1 1 d . . . . .
O3BA O 0.29215(3) 0.36564(10) 0.21097(18) 0.0483(3) Uani 1 1 d . . . . .
H3BA H 0.286355 0.404946 0.297028 0.072 Uiso 1 1 calc GR . . . .
O4BA O 0.43717(3) 0.25462(8) -0.22856(15) 0.0415(3) Uani 1 1 d . . . . .
C5BA C 0.35196(4) 0.29551(11) 0.0612(2) 0.0331(3) Uani 1 1 d . . . . .
C6BA C 0.41896(5) 0.21696(12) -0.0607(2) 0.0343(3) Uani 1 1 d . . . . .
H6BA H 0.440865 0.192343 0.020338 0.041 Uiso 1 1 calc R . . . .
C7BA C 0.39460(4) 0.30312(11) 0.03606(19) 0.0308(3) Uani 1 1 d . . . . .
C0AA C 0.41654(4) 0.38880(12) 0.11215(19) 0.0330(3) Uani 1 1 d . . . . .
C1AA C 0.39736(5) 0.46645(12) 0.2163(2) 0.0386(4) Uani 1 1 d . . . . .
H1AA H 0.412107 0.524348 0.263484 0.046 Uiso 1 1 calc R . . . .
C2AA C 0.35600(5) 0.45699(12) 0.2496(2) 0.0387(4) Uani 1 1 d . . . . .
H2AA H 0.342960 0.507662 0.322934 0.046 Uiso 1 1 calc R . . . .
C3AA C 0.32746(5) 0.20292(12) -0.0276(2) 0.0397(4) Uani 1 1 d . . . . .
C4AA C 0.35235(5) 0.15378(12) -0.1875(2) 0.0386(4) Uani 1 1 d . . . . .
H4AA H 0.337959 0.088864 -0.229421 0.046 Uiso 1 1 calc R . . . .
C5AA C 0.33378(5) 0.37310(11) 0.1751(2) 0.0353(3) Uani 1 1 d . . . . .
C6AA C 0.39449(5) 0.11945(11) -0.1213(2) 0.0371(4) Uani 1 1 d . . . . .
H6AA H 0.392296 0.066138 -0.023190 0.044 Uiso 1 1 calc R . . . .
C7AA C 0.35580(5) 0.23185(13) -0.3490(2) 0.0437(4) Uani 1 1 d . . . . .
H7AA H 0.330640 0.228890 -0.418667 0.052 Uiso 1 1 calc R . . . .
H7AB H 0.358747 0.304962 -0.302861 0.052 Uiso 1 1 calc R . . . .
C8AA C 0.42900(5) 0.17403(13) -0.3671(2) 0.0431(4) Uani 1 1 d . . . . .
C9AA C 0.28593(5) 0.23979(15) -0.1071(3) 0.0520(5) Uani 1 1 d . . . . .
H9AA H 0.266970 0.252497 -0.009694 0.078 Uiso 1 1 calc GR . . . .
H9AB H 0.275365 0.184443 -0.185663 0.078 Uiso 1 1 calc GR . . . .
H9AC H 0.289688 0.305312 -0.175112 0.078 Uiso 1 1 calc GR . . . .
C0BA C 0.31898(6) 0.11725(14) 0.1188(3) 0.0555(5) Uani 1 1 d . . . . .
H0BA H 0.344449 0.090321 0.165486 0.083 Uiso 1 1 calc GR . . . .
H0BB H 0.303688 0.058695 0.066556 0.083 Uiso 1 1 calc GR . . . .
H0BC H 0.303513 0.149173 0.215929 0.083 Uiso 1 1 calc GR . . . .
C21 C 0.39175(6) 0.20704(15) -0.4753(2) 0.0505(4) Uani 1 1 d . . . . .
H21A H 0.384252 0.149133 -0.557850 0.061 Uiso 1 1 calc R . . . .
H21B H 0.398105 0.270602 -0.547350 0.061 Uiso 1 1 calc R . . . .
C22 C 0.46671(6) 0.15475(18) -0.4804(3) 0.0625(5) Uani 1 1 d . . . . .
H22A H 0.488245 0.127500 -0.404348 0.094 Uiso 1 1 calc GR . . . .
H22B H 0.475239 0.221542 -0.535162 0.094 Uiso 1 1 calc GR . . . .
H22C H 0.460687 0.102913 -0.573846 0.094 Uiso 1 1 calc GR . . . .
O1 O 0.500000 0.44233(13) -0.250000 0.0420(4) Uani 1 2 d S T P . .
H1A H 0.490958 0.414055 -0.152637 0.063 Uiso 0.5 1 d G . . . .
H1B H 0.516851 0.396093 -0.291366 0.063 Uiso 0.5 1 d G . . . .
O2 O 0.250000 0.500000 -0.0425(2) 0.0514(4) Uani 1 2 d S T P . .
H2A H 0.234426 0.535447 0.028297 0.077 Uiso 0.5 1 d G . . . .
H2B H 0.259824 0.449984 0.023687 0.077 Uiso 0.5 1 d G . . . .

loop_
_atom_site_aniso_label
_atom_site_aniso_U_11
_atom_site_aniso_U_22
_atom_site_aniso_U_33
_atom_site_aniso_U_23
_atom_site_aniso_U_13
_atom_site_aniso_U_12
O1BA 0.0384(6) 0.0515(7) 0.0435(7) -0.0156(5) 0.0015(5) -0.0096(5)
O2BA 0.0562(7) 0.0315(5) 0.0448(7) -0.0083(5) -0.0004(5) 0.0075(5)
O3BA 0.0393(6) 0.0502(7) 0.0554(8) -0.0089(6) 0.0076(5) -0.0001(5)
O4BA 0.0511(7) 0.0382(6) 0.0353(6) -0.0079(5) 0.0027(5) -0.0062(5)
C5BA 0.0390(8) 0.0262(7) 0.0340(8) 0.0027(6) -0.0047(6) -0.0004(6)
C6BA 0.0395(8) 0.0330(7) 0.0305(8) -0.0011(6) -0.0053(6) 0.0039(6)
C7BA 0.0383(7) 0.0278(7) 0.0264(7) 0.0006(6) -0.0049(6) 0.0004(6)
C0AA 0.0377(7) 0.0356(7) 0.0256(7) 0.0004(6) -0.0023(6) -0.0046(6)
C1AA 0.0482(9) 0.0339(8) 0.0337(8) -0.0069(6) -0.0016(7) -0.0077(6)
C2AA 0.0489(9) 0.0327(7) 0.0345(8) -0.0050(6) 0.0034(7) 0.0023(6)
C3AA 0.0408(8) 0.0305(7) 0.0476(10) -0.0003(7) -0.0049(7) -0.0015(6)
C4AA 0.0455(9) 0.0256(7) 0.0447(9) -0.0044(7) -0.0081(7) -0.0028(6)
C5AA 0.0382(8) 0.0324(7) 0.0353(8) 0.0033(6) 0.0003(6) 0.0009(6)
C6AA 0.0487(9) 0.0255(7) 0.0371(8) -0.0016(6) -0.0022(7) 0.0048(6)
C7AA 0.0540(9) 0.0408(9) 0.0363(9) -0.0027(7) -0.0137(7) 0.0045(7)
C8AA 0.0550(10) 0.0401(8) 0.0340(9) -0.0080(7) -0.0008(7) 0.0000(7)
C9AA 0.0420(9) 0.0541(10) 0.0599(12) -0.0128(9) -0.0120(8) 0.0010(7)
C0BA 0.0598(11) 0.0415(9) 0.0651(13) 0.0052(9) 0.0045(9) -0.0107(8)
C21 0.0670(11) 0.0503(10) 0.0341(9) -0.0029(8) -0.0072(8) 0.0006(8)
C22 0.0658(12) 0.0736(13) 0.0481(11) -0.0179(10) 0.0106(9) 0.0004(10)
O1 0.0419(9) 0.0374(8) 0.0467(10) 0.000 0.0039(7) 0.000
O2 0.0546(10) 0.0537(10) 0.0458(10) 0.000 0.000 0.0110(8)

loop_
_atom_type_symbol
_atom_type_description
_atom_type_scat_dispersion_real
_atom_type_scat_dispersion_imag
_atom_type_scat_source
C C 0.0181 0.0091 'International Tables Vol C Tables 4.2.6.8 and 6.1.1.4'
H H 0.0000 0.0000 'International Tables Vol C Tables 4.2.6.8 and 6.1.1.4'
O O 0.0492 0.0322 'International Tables Vol C Tables 4.2.6.8 and 6.1.1.4'

loop_
_geom_angle_atom_site_label_1
_geom_angle_atom_site_label_2
_geom_angle_atom_site_label_3
_geom_angle
_geom_angle_site_symmetry_1
_geom_angle_site_symmetry_3
_geom_angle_publ_flag
C0AA O1BA H1BA 109.5 . . ?
C8AA O2BA C6AA 102.86(11) . . ?
C5AA O3BA H3BA 109.5 . . ?
C6BA O4BA C8AA 107.62(11) . . ?
C7BA C5BA C3AA 120.50(13) . . ?
C5AA C5BA C7BA 116.82(13) . . ?
C5AA C5BA C3AA 122.64(13) . . ?
O4BA C6BA H6BA 108.5 . . ?
O4BA C6BA C7BA 113.10(12) . . ?
O4BA C6BA C6AA 102.84(12) . . ?
C7BA C6BA H6BA 108.5 . . ?
C7BA C6BA C6AA 114.97(13) . . ?
C6AA C6BA H6BA 108.5 . . ?
C5BA C7BA C6BA 122.49(12) . . ?
C0AA C7BA C5BA 120.40(13) . . ?
C0AA C7BA C6BA 116.98(13) . . ?
O1BA C0AA C7BA 116.98(13) . . ?
O1BA C0AA C1AA 121.87(13) . . ?
C1AA C0AA C7BA 121.15(14) . . ?
C0AA C1AA H1AA 120.5 . . ?
C2AA C1AA C0AA 119.03(14) . . ?
C2AA C1AA H1AA 120.5 . . ?
C1AA C2AA H2AA 119.7 . . ?
C1AA C2AA C5AA 120.64(14) . . ?
C5AA C2AA H2AA 119.7 . . ?
C5BA C3AA C4AA 109.81(13) . . ?
C5BA C3AA C9AA 113.40(13) . . ?
C9AA C3AA C4AA 106.80(14) . . ?
C0BA C3AA C5BA 107.97(14) . . ?
C0BA C3AA C4AA 110.83(13) . . ?
C0BA C3AA C9AA 108.04(14) . . ?
C3AA C4AA H4AA 107.9 . . ?
C6AA C4AA C3AA 109.95(13) . . ?
C6AA C4AA H4AA 107.9 . . ?
C6AA C4AA C7AA 110.88(13) . . ?
C7AA C4AA C3AA 112.23(12) . . ?
C7AA C4AA H4AA 107.9 . . ?
O3BA C5AA C5BA 118.83(13) . . ?
C2AA C5AA O3BA 119.36(14) . . ?
C2AA C5AA C5BA 121.80(14) . . ?
O2BA C6AA C6BA 101.81(12) . . ?
O2BA C6AA C4AA 111.44(13) . . ?
O2BA C6AA H6AA 110.9 . . ?
C6BA C6AA C4AA 110.52(12) . . ?
C6BA C6AA H6AA 110.9 . . ?
C4AA C6AA H6AA 110.9 . . ?
C4AA C7AA H7AA 108.8 . . ?
C4AA C7AA H7AB 108.8 . . ?
H7AA C7AA H7AB 107.7 . . ?
C21 C7AA C4AA 113.62(14) . . ?
C21 C7AA H7AA 108.8 . . ?
C21 C7AA H7AB 108.8 . . ?
O2BA C8AA O4BA 104.42(12) . . ?
O2BA C8AA C21 108.07(14) . . ?
O2BA C8AA C22 109.87(15) . . ?
O4BA C8AA C21 109.45(13) . . ?
O4BA C8AA C22 110.27(14) . . ?
C22 C8AA C21 114.27(16) . . ?
C3AA C9AA H9AA 109.5 . . ?
C3AA C9AA H9AB 109.5 . . ?
C3AA C9AA H9AC 109.5 . . ?
H9AA C9AA H9AB 109.5 . . ?
H9AA C9AA H9AC 109.5 . . ?
H9AB C9AA H9AC 109.5 . . ?
C3AA C0BA H0BA 109.5 . . ?
C3AA C0BA H0BB 109.5 . . ?
C3AA C0BA H0BC 109.5 . . ?
H0BA C0BA H0BB 109.5 . . ?
H0BA C0BA H0BC 109.5 . . ?
H0BB C0BA H0BC 109.5 . . ?
C7AA C21 H21A 109.5 . . ?
C7AA C21 H21B 109.5 . . ?
C8AA C21 C7AA 110.70(14) . . ?
C8AA C21 H21A 109.5 . . ?
C8AA C21 H21B 109.5 . . ?
H21A C21 H21B 108.1 . . ?
C8AA C22 H22A 109.5 . . ?
C8AA C22 H22B 109.5 . . ?
C8AA C22 H22C 109.5 . . ?
H22A C22 H22B 109.5 . . ?
H22A C22 H22C 109.5 . . ?
H22B C22 H22C 109.5 . . ?
H1A O1 H1A 131.4 . 4_654 ?
H1A O1 H1B 104.5 . . ?
H1A O1 H1B 104.5 4_654 4_654 ?
H1A O1 H1B 36.5 . 4_654 ?
H1B O1 H1A 36.5 . 4_654 ?
H1B O1 H1B 95.5 . 4_654 ?
H2A O2 H2A 104.4 . 2_565 ?
H2A O2 H2B 104.5 2_565 2_565 ?
H2A O2 H2B 17.8 . 2_565 ?
H2A O2 H2B 104.5 . . ?
H2B O2 H2A 17.8 . 2_565 ?
H2B O2 H2B 110.1 . 2_565 ?

loop_
_geom_bond_atom_site_label_1
_geom_bond_atom_site_label_2
_geom_bond_distance
_geom_bond_site_symmetry_2
_geom_bond_publ_flag
O1BA H1BA 0.8200 . ?
O1BA C0AA 1.3716(18) . ?
O2BA C6AA 1.4334(19) . ?
O2BA C8AA 1.425(2) . ?
O3BA H3BA 0.8200 . ?
O3BA C5AA 1.3892(18) . ?
O4BA C6BA 1.4473(19) . ?
O4BA C8AA 1.4499(19) . ?
C5BA C7BA 1.409(2) . ?
C5BA C3AA 1.542(2) . ?
C5BA C5AA 1.405(2) . ?
C6BA H6BA 0.9800 . ?
C6BA C7BA 1.508(2) . ?
C6BA C6AA 1.514(2) . ?
C7BA C0AA 1.396(2) . ?
C0AA C1AA 1.379(2) . ?
C1AA H1AA 0.9300 . ?
C1AA C2AA 1.379(2) . ?
C2AA H2AA 0.9300 . ?
C2AA C5AA 1.380(2) . ?
C3AA C4AA 1.553(2) . ?
C3AA C9AA 1.547(2) . ?
C3AA C0BA 1.535(2) . ?
C4AA H4AA 0.9800 . ?
C4AA C6AA 1.521(2) . ?
C4AA C7AA 1.534(2) . ?
C6AA H6AA 0.9800 . ?
C7AA H7AA 0.9700 . ?
C7AA H7AB 0.9700 . ?
C7AA C21 1.529(3) . ?
C8AA C21 1.511(2) . ?
C8AA C22 1.507(2) . ?
C9AA H9AA 0.9600 . ?
C9AA H9AB 0.9600 . ?
C9AA H9AC 0.9600 . ?
C0BA H0BA 0.9600 . ?
C0BA H0BB 0.9600 . ?
C0BA H0BC 0.9600 . ?
C21 H21A 0.9700 . ?
C21 H21B 0.9700 . ?
C22 H22A 0.9600 . ?
C22 H22B 0.9600 . ?
C22 H22C 0.9600 . ?
O1 H1A 0.85(3) 4_654 ?
O1 H1A 0.8498 . ?
O1 H1B 0.85(5) 4_654 ?
O1 H1B 0.8501 . ?
O2 H2A 0.8501 . ?
O2 H2A 0.85(11) 2_565 ?
O2 H2B 0.85(10) 2_565 ?
O2 H2B 0.8501 . ?

loop_
_geom_torsion_atom_site_label_1
_geom_torsion_atom_site_label_2
_geom_torsion_atom_site_label_3
_geom_torsion_atom_site_label_4
_geom_torsion
_geom_torsion_site_symmetry_1
_geom_torsion_site_symmetry_2
_geom_torsion_site_symmetry_3
_geom_torsion_site_symmetry_4
_geom_torsion_publ_flag
O1BA C0AA C1AA C2AA -178.03(14) . . . . ?
O2BA C8AA C21 C7AA 60.97(17) . . . . ?
O4BA C6BA C7BA C5BA 115.13(15) . . . . ?
O4BA C6BA C7BA C0AA -69.18(17) . . . . ?
O4BA C6BA C6AA O2BA 32.76(14) . . . . ?
O4BA C6BA C6AA C4AA -85.73(14) . . . . ?
O4BA C8AA C21 C7AA -52.16(19) . . . . ?
C5BA C7BA C0AA O1BA -178.74(13) . . . . ?
C5BA C7BA C0AA C1AA 1.4(2) . . . . ?
C5BA C3AA C4AA C6AA 54.44(16) . . . . ?
C5BA C3AA C4AA C7AA -69.47(16) . . . . ?
C6BA O4BA C8AA O2BA -18.86(15) . . . . ?
C6BA O4BA C8AA C21 96.63(15) . . . . ?
C6BA O4BA C8AA C22 -136.84(15) . . . . ?
C6BA C7BA C0AA O1BA 5.5(2) . . . . ?
C6BA C7BA C0AA C1AA -174.43(13) . . . . ?
C7BA C5BA C3AA C4AA -19.68(19) . . . . ?
C7BA C5BA C3AA C9AA -139.06(16) . . . . ?
C7BA C5BA C3AA C0BA 101.27(17) . . . . ?
C7BA C5BA C5AA O3BA -176.91(13) . . . . ?
C7BA C5BA C5AA C2AA 4.1(2) . . . . ?
C7BA C6BA C6AA O2BA 156.14(12) . . . . ?
C7BA C6BA C6AA C4AA 37.64(18) . . . . ?
C7BA C0AA C1AA C2AA 1.9(2) . . . . ?
C0AA C1AA C2AA C5AA -2.1(2) . . . . ?
C1AA C2AA C5AA O3BA -179.99(14) . . . . ?
C1AA C2AA C5AA C5BA -1.0(2) . . . . ?
C3AA C5BA C7BA C6BA -6.4(2) . . . . ?
C3AA C5BA C7BA C0AA 178.09(14) . . . . ?
C3AA C5BA C5AA O3BA 0.7(2) . . . . ?
C3AA C5BA C5AA C2AA -178.29(14) . . . . ?
C3AA C4AA C6AA O2BA -177.08(11) . . . . ?
C3AA C4AA C6AA C6BA -64.63(16) . . . . ?
C3AA C4AA C7AA C21 158.52(14) . . . . ?
C4AA C7AA C21 C8AA -39.65(19) . . . . ?
C5AA C5BA C7BA C6BA 171.33(13) . . . . ?
C5AA C5BA C7BA C0AA -4.2(2) . . . . ?
C5AA C5BA C3AA C4AA 162.78(13) . . . . ?
C5AA C5BA C3AA C9AA 43.4(2) . . . . ?
C5AA C5BA C3AA C0BA -76.28(18) . . . . ?
C6AA O2BA C8AA O4BA 40.23(14) . . . . ?
C6AA O2BA C8AA C21 -76.23(15) . . . . ?
C6AA O2BA C8AA C22 158.48(14) . . . . ?
C6AA C6BA C7BA C5BA -2.6(2) . . . . ?
C6AA C6BA C7BA C0AA 173.11(13) . . . . ?
C6AA C4AA C7AA C21 35.12(18) . . . . ?
C7AA C4AA C6AA O2BA -52.38(16) . . . . ?
C7AA C4AA C6AA C6BA 60.06(17) . . . . ?
C8AA O2BA C6AA C6BA -45.14(14) . . . . ?
C8AA O2BA C6AA C4AA 72.70(14) . . . . ?
C8AA O4BA C6BA C7BA -133.26(13) . . . . ?
C8AA O4BA C6BA C6AA -8.65(15) . . . . ?
C9AA C3AA C4AA C6AA 177.79(13) . . . . ?
C9AA C3AA C4AA C7AA 53.87(16) . . . . ?
C0BA C3AA C4AA C6AA -64.76(17) . . . . ?
C0BA C3AA C4AA C7AA 171.32(13) . . . . ?
C22 C8AA C21 C7AA -176.38(15) . . . . ?
